data_4310567
loop_
_publ_author_name
'Pablo Espinet'
'Celia Hern\'andez'
'Jos\'e M. Mart\'in-Alvarez'
'Jes\'us A. Miguel'

_publ_contact_author
;
 Jose M. Martin-Alvarez
 Departamento de Quimica Inorganica
 Facultad de Ciencias
 Universidad de Valladolid
 E47005
 Valladolid
 Spain
;
_publ_contact_author_email jmmartin@qi.uva.es
_publ_contact_author_fax '+34 983 423013'
_publ_contact_author_phone '+34 983 423232'
_publ_section_title
;
 Formation of Trinuclear Palladium Orthometalated Complexes with
 Unprecedented Asymmetrical (\m3-S)(\m3-X) Bridges (X = OH, SR, O2CR) from
 \m2-Hydroxo Dimeric Complexes and CS2
;
_journal_name_full 'Inorganic Chemistry'
_journal_page_first 843
_journal_page_last 845
_journal_paper_doi 10.1021/ic0351085
_journal_volume 43
_journal_year 2004
_chemical_formula_sum 'C54 H59 N3 O8 Pd3 S'
_chemical_formula_weight 1229.30
_chemical_name_systematic
; 
 ? 
;
_space_group_IT_number 2
_symmetry_cell_setting triclinic
_symmetry_space_group_name_Hall '-P 1'
_symmetry_space_group_name_H-M 'P -1'
_atom_sites_solution_hydrogens geom
_atom_sites_solution_primary direct
_atom_sites_solution_secondary difmap
_audit_creation_method SHELXL-97
_cell_angle_alpha 94.995(10)
_cell_angle_beta 91.463(9)
_cell_angle_gamma 95.415(10)
_cell_formula_units_Z 2
_cell_length_a 13.041(5)
_cell_length_b 13.205(6)
_cell_length_c 15.361(6)
_cell_measurement_temperature 298(2)
_cell_volume 2621.9(19)
_computing_cell_refinement 'Bruker XSCANS'
_computing_data_collection 'Bruker XSCANS'
_computing_data_reduction 'Bruker SHELXTL'
_computing_molecular_graphics 'Bruker SHELXTL'
_computing_publication_material 'Bruker SHELXTL'
_computing_structure_refinement 'SHELXL-97 (Sheldrick, 1997)'
_computing_structure_solution 'SHELXS-97 (Sheldrick, 1990)'
_diffrn_ambient_temperature 298(2)
_diffrn_measured_fraction_theta_full 0.986
_diffrn_measured_fraction_theta_max 0.986
_diffrn_measurement_device_type 'CCD area detector'
_diffrn_measurement_method 'phi and omega scans'
_diffrn_radiation_monochromator graphite
_diffrn_radiation_source 'fine-focus sealed tube'
_diffrn_radiation_type MoK\a
_diffrn_radiation_wavelength 0.71073
_diffrn_reflns_av_R_equivalents 0.0514
_diffrn_reflns_av_sigmaI/netI 0.0982
_diffrn_reflns_limit_h_max 14
_diffrn_reflns_limit_h_min -14
_diffrn_reflns_limit_k_max 14
_diffrn_reflns_limit_k_min -14
_diffrn_reflns_limit_l_max 17
_diffrn_reflns_limit_l_min 0
_diffrn_reflns_number 12274
_diffrn_reflns_theta_full 23.36
_diffrn_reflns_theta_max 23.36
_diffrn_reflns_theta_min 1.56
_exptl_absorpt_coefficient_mu 1.113
_exptl_absorpt_correction_T_max 1.000000
_exptl_absorpt_correction_T_min 0.762659
_exptl_absorpt_correction_type SADABS
_exptl_crystal_colour YELLOW
_exptl_crystal_density_diffrn 1.557
_exptl_crystal_density_method 'not measured'
_exptl_crystal_description PRISM
_exptl_crystal_F_000 1244
_exptl_crystal_size_max 0.10
_exptl_crystal_size_mid 0.09
_exptl_crystal_size_min 0.03
_refine_diff_density_max 0.609
_refine_diff_density_min -0.672
_refine_diff_density_rms 0.096
_refine_ls_extinction_method none
_refine_ls_goodness_of_fit_ref 0.963
_refine_ls_hydrogen_treatment mixed
_refine_ls_matrix_type full
_refine_ls_number_parameters 629
_refine_ls_number_reflns 7528
_refine_ls_number_restraints 0
_refine_ls_restrained_S_all 0.963
_refine_ls_R_factor_all 0.1024
_refine_ls_R_factor_gt 0.0465
_refine_ls_shift/su_max 0.035
_refine_ls_shift/su_mean 0.004
_refine_ls_structure_factor_coef Fsqd
_refine_ls_weighting_details 'calc w=1/[\s^2^(Fo^2^)+(0.0445P)^2^+0.0000P] where P=(Fo^2^+2Fc^2^)/3'
_refine_ls_weighting_scheme calc
_refine_ls_wR_factor_gt 0.0927
_refine_ls_wR_factor_ref 0.1139
_reflns_number_gt 4479
_reflns_number_total 7528
_reflns_threshold_expression >2sigma(I)
_cod_data_source_file ic0351085si20030919_020227.cif
_cod_data_source_block ch110
_cod_depositor_comments
;
The following automatic conversions were performed:
'_symmetry_cell_setting' value 'Triclinic' changed to 'triclinic'
according to '/home/saulius/struct/CIF-dictionaries/cif_core.dic'
dictionary named 'cif_core.dic' version 2.4.1 from 2010-06-29.

Automatic conversion script
Id: cif_fix_enum 1527 2010-12-29 10:47:43Z saulius 
;
_cod_original_cell_volume 2622.0(19)
_cod_database_code 4310567

loop_
_symmetry_equiv_pos_as_xyz
'x, y, z'
'-x, -y, -z'

loop_
_atom_site_label
_atom_site_type_symbol
_atom_site_fract_x
_atom_site_fract_y
_atom_site_fract_z
_atom_site_U_iso_or_equiv
_atom_site_adp_type
_atom_site_occupancy
_atom_site_symmetry_multiplicity
_atom_site_calc_flag
_atom_site_refinement_flags
_atom_site_disorder_assembly
_atom_site_disorder_group
S1 S 1.11495(15) 0.30646(16) 0.75758(13) 0.0502(6) Uani 1 1 d . . .
O1 O 0.9546(4) 0.2990(4) 0.6087(3) 0.0496(14) Uani 1 1 d . . .
O2 O 0.8847(4) 0.1814(5) 0.6921(4) 0.0642(16) Uani 1 1 d . . .
C1 C 0.8806(7) 0.2358(7) 0.6293(5) 0.051(2) Uani 1 1 d . . .
C2 C 0.7833(6) 0.2240(8) 0.5724(6) 0.075(3) Uani 1 1 d . . .
H2A H 0.7803 0.2855 0.5425 0.090 Uiso 1 1 calc R . .
H2B H 0.7880 0.1678 0.5280 0.090 Uiso 1 1 calc R . .
C3 C 0.6873(7) 0.2054(9) 0.6176(7) 0.109(4) Uani 1 1 d . . .
H3A H 0.6923 0.1498 0.6532 0.163 Uiso 1 1 calc R . .
H3B H 0.6314 0.1885 0.5754 0.163 Uiso 1 1 calc R . .
H3C H 0.6751 0.2657 0.6538 0.163 Uiso 1 1 calc R . .
Pd1 Pd 1.10529(4) 0.23509(5) 0.61621(4) 0.04501(19) Uani 1 1 d . . .
C11 C 1.2346(5) 0.1683(6) 0.6205(5) 0.045(2) Uani 1 1 d . . .
C12 C 1.3039(6) 0.1698(6) 0.6907(5) 0.056(2) Uani 1 1 d . . .
H12 H 1.2944 0.2082 0.7431 0.067 Uiso 1 1 calc R . .
C13 C 1.3884(6) 0.1124(7) 0.6811(5) 0.061(3) Uani 1 1 d . . .
C14 C 1.4056(7) 0.0583(7) 0.6039(6) 0.070(3) Uani 1 1 d . . .
H14 H 1.4646 0.0242 0.5983 0.084 Uiso 1 1 calc R . .
C15 C 1.3376(7) 0.0538(7) 0.5352(6) 0.074(3) Uani 1 1 d . . .
H15 H 1.3486 0.0148 0.4836 0.089 Uiso 1 1 calc R . .
C16 C 1.2513(6) 0.1078(6) 0.5422(5) 0.050(2) Uani 1 1 d . . .
C17 C 1.1717(6) 0.1044(6) 0.4754(5) 0.059(2) Uani 1 1 d . . .
H17 H 1.1738 0.0628 0.4235 0.071 Uiso 1 1 calc R . .
N1 N 1.0969(5) 0.1611(5) 0.4896(4) 0.0496(17) Uani 1 1 d . . .
C18 C 1.0135(6) 0.1623(6) 0.4258(5) 0.046(2) Uani 1 1 d . . .
C19 C 0.9873(7) 0.2539(7) 0.4043(5) 0.064(2) Uani 1 1 d . . .
H19 H 1.0211 0.3133 0.4327 0.077 Uiso 1 1 calc R . .
C20 C 0.9122(7) 0.2616(8) 0.3417(6) 0.072(3) Uani 1 1 d . . .
H20 H 0.8971 0.3248 0.3252 0.087 Uiso 1 1 calc R . .
C21 C 0.8598(7) 0.1724(9) 0.3041(6) 0.070(3) Uani 1 1 d . . .
C22 C 0.8815(6) 0.0790(7) 0.3261(5) 0.061(2) Uani 1 1 d . . .
H22 H 0.8444 0.0198 0.3006 0.073 Uiso 1 1 calc R . .
C23 C 0.9599(6) 0.0742(7) 0.3871(5) 0.057(2) Uani 1 1 d . . .
H23 H 0.9768 0.0110 0.4022 0.068 Uiso 1 1 calc R . .
O3 O 1.4585(4) 0.1077(5) 0.7482(4) 0.080(2) Uani 1 1 d . . .
C24 C 1.4343(7) 0.1426(9) 0.8334(6) 0.110(4) Uani 1 1 d . . .
H24A H 1.3655 0.1142 0.8460 0.132 Uiso 1 1 calc R . .
H24B H 1.4354 0.2164 0.8383 0.132 Uiso 1 1 calc R . .
C25 C 1.5116(8) 0.1109(11) 0.8987(6) 0.140(6) Uani 1 1 d . . .
H25A H 1.5203 0.0398 0.8862 0.211 Uiso 1 1 calc R . .
H25B H 1.4869 0.1222 0.9567 0.211 Uiso 1 1 calc R . .
H25C H 1.5765 0.1507 0.8945 0.211 Uiso 1 1 calc R . .
O4 O 0.7668(12) 0.1558(11) 0.2354(9) 0.203(8) Uani 1 1 d . . .
C26 C 0.7735(10) 0.2257(16) 0.2159(13) 0.219(13) Uani 1 1 d . . .
H26A H 0.8388 0.2429 0.1892 0.263 Uiso 1 1 calc R . .
H26B H 0.7610 0.2778 0.2618 0.263 Uiso 1 1 calc R . .
C27 C 0.6667(11) 0.1968(13) 0.1367(9) 0.213(9) Uani 1 1 d . . .
H27A H 0.6716 0.1310 0.1060 0.320 Uiso 1 1 calc R . .
H27B H 0.6693 0.2478 0.0957 0.320 Uiso 1 1 calc R . .
H27C H 0.6028 0.1963 0.1664 0.320 Uiso 1 1 calc R . .
Pd2 Pd 0.99873(5) 0.41354(5) 0.72256(4) 0.04663(19) Uani 1 1 d . . .
C31 C 1.0303(6) 0.5112(6) 0.8263(5) 0.051(2) Uani 1 1 d . . .
C32 C 1.1087(6) 0.5176(6) 0.8897(5) 0.057(2) Uani 1 1 d . . .
H32 H 1.1591 0.4724 0.8842 0.068 Uiso 1 1 calc R . .
C33 C 1.1138(7) 0.5906(7) 0.9619(5) 0.062(2) Uani 1 1 d . . .
C34 C 1.0411(8) 0.6609(7) 0.9715(6) 0.077(3) Uani 1 1 d . . .
H34 H 1.0448 0.7097 1.0193 0.093 Uiso 1 1 calc R . .
C35 C 0.9654(7) 0.6565(7) 0.9101(6) 0.070(3) Uani 1 1 d . . .
H35 H 0.9161 0.7030 0.9159 0.084 Uiso 1 1 calc R . .
C36 C 0.9587(7) 0.5836(6) 0.8372(5) 0.058(2) Uani 1 1 d . . .
C37 C 0.8840(6) 0.5815(6) 0.7671(6) 0.061(2) Uani 1 1 d . . .
H37 H 0.8338 0.6272 0.7690 0.073 Uiso 1 1 calc R . .
N2 N 0.8878(5) 0.5145(5) 0.7008(4) 0.0554(18) Uani 1 1 d . . .
C38 C 0.8180(6) 0.5097(6) 0.6268(5) 0.048(2) Uani 1 1 d . . .
C39 C 0.7135(7) 0.5192(7) 0.6333(6) 0.068(3) Uani 1 1 d . . .
H39 H 0.6851 0.5237 0.6882 0.081 Uiso 1 1 calc R . .
C40 C 0.6511(7) 0.5220(8) 0.5607(7) 0.082(3) Uani 1 1 d . . .
H40 H 0.5810 0.5272 0.5667 0.099 Uiso 1 1 calc R . .
C41 C 0.6915(8) 0.5170(7) 0.4791(6) 0.068(3) Uani 1 1 d . . .
C42 C 0.7957(7) 0.5037(6) 0.4696(6) 0.060(2) Uani 1 1 d . . .
H42 H 0.8237 0.4982 0.4145 0.072 Uiso 1 1 calc R . .
C43 C 0.8566(6) 0.4989(6) 0.5441(6) 0.061(2) Uani 1 1 d . . .
H43 H 0.9255 0.4880 0.5381 0.073 Uiso 1 1 calc R . .
O5 O 1.1940(5) 0.5876(5) 1.0191(4) 0.082(2) Uani 1 1 d . . .
C44 C 1.2044(8) 0.6603(8) 1.0943(6) 0.098(4) Uani 1 1 d . . .
H44A H 1.1438 0.6536 1.1294 0.117 Uiso 1 1 calc R . .
H44B H 1.2135 0.7293 1.0768 0.117 Uiso 1 1 calc R . .
C45 C 1.2968(10) 0.6373(10) 1.1445(7) 0.139(5) Uani 1 1 d . . .
H45A H 1.2888 0.5673 1.1576 0.209 Uiso 1 1 calc R . .
H45B H 1.3046 0.6811 1.1980 0.209 Uiso 1 1 calc R . .
H45C H 1.3568 0.6487 1.1104 0.209 Uiso 1 1 calc R . .
O6 O 0.6241(5) 0.5225(5) 0.4109(4) 0.086(2) Uani 1 1 d . . .
C46 C 0.6622(8) 0.5302(9) 0.3281(7) 0.106(4) Uani 1 1 d . . .
H46A H 0.6907 0.4673 0.3079 0.127 Uiso 1 1 calc R . .
H46B H 0.7167 0.5857 0.3297 0.127 Uiso 1 1 calc R . .
C47 C 0.5769(10) 0.5495(11) 0.2673(8) 0.164(6) Uani 1 1 d . . .
H47A H 0.5223 0.4954 0.2673 0.246 Uiso 1 1 calc R . .
H47B H 0.6021 0.5522 0.2093 0.246 Uiso 1 1 calc R . .
H47C H 0.5513 0.6133 0.2861 0.246 Uiso 1 1 calc R . .
Pd3 Pd 1.00738(4) 0.16778(5) 0.78964(4) 0.0473(2) Uani 1 1 d . . .
C51 C 1.1050(6) 0.1416(7) 0.8821(5) 0.052(2) Uani 1 1 d . . .
C52 C 1.1844(6) 0.2062(7) 0.9253(5) 0.066(3) Uani 1 1 d . . .
H52 H 1.1966 0.2734 0.9117 0.079 Uiso 1 1 calc R . .
C53 C 1.2465(7) 0.1691(10) 0.9901(5) 0.074(3) Uani 1 1 d . . .
C54 C 1.2338(8) 0.0690(11) 1.0098(6) 0.083(3) Uani 1 1 d . . .
H54 H 1.2781 0.0453 1.0501 0.099 Uiso 1 1 calc R . .
C55 C 1.1549(7) 0.0048(9) 0.9690(6) 0.077(3) Uani 1 1 d . . .
H55 H 1.1450 -0.0628 0.9821 0.093 Uiso 1 1 calc R . .
C56 C 1.0887(6) 0.0408(8) 0.9073(5) 0.059(2) Uani 1 1 d . . .
C57 C 0.9982(6) -0.0182(7) 0.8694(5) 0.057(2) Uani 1 1 d . . .
H57 H 0.9826 -0.0856 0.8816 0.069 Uiso 1 1 calc R . .
N3 N 0.9389(5) 0.0242(5) 0.8181(4) 0.0523(18) Uani 1 1 d . . .
C58 C 0.8464(6) -0.0323(7) 0.7825(5) 0.051(2) Uani 1 1 d . . .
C59 C 0.8401(7) -0.1355(7) 0.7522(5) 0.062(2) Uani 1 1 d . . .
H59 H 0.8974 -0.1720 0.7562 0.074 Uiso 1 1 calc R . .
C60 C 0.7493(8) -0.1820(8) 0.7166(6) 0.079(3) Uani 1 1 d . . .
H60 H 0.7453 -0.2503 0.6947 0.094 Uiso 1 1 calc R . .
C61 C 0.6626(8) -0.1291(11) 0.7124(7) 0.087(4) Uani 1 1 d . . .
C62 C 0.6695(8) -0.0282(9) 0.7428(6) 0.073(3) Uani 1 1 d . . .
H62 H 0.6116 0.0077 0.7404 0.087 Uiso 1 1 calc R . .
C63 C 0.7603(6) 0.0200(7) 0.7765(5) 0.062(2) Uani 1 1 d . . .
H63 H 0.7644 0.0890 0.7958 0.075 Uiso 1 1 calc R . .
O7 O 1.3259(6) 0.2293(7) 1.0341(5) 0.103(3) Uani 1 1 d . . .
C64 C 1.3428(10) 0.3313(12) 1.0233(9) 0.138(6) Uani 1 1 d . . .
H64A H 1.2817 0.3654 1.0371 0.166 Uiso 1 1 calc R . .
H64B H 1.3601 0.3413 0.9634 0.166 Uiso 1 1 calc R . .
C65 C 1.4309(10) 0.3732(12) 1.0849(10) 0.198(8) Uani 1 1 d . . .
H65A H 1.4136 0.3606 1.1436 0.298 Uiso 1 1 calc R . .
H65B H 1.4441 0.4454 1.0811 0.298 Uiso 1 1 calc R . .
H65C H 1.4913 0.3404 1.0693 0.298 Uiso 1 1 calc R . .
O8 O 0.5543(11) -0.1635(9) 0.6753(7) 0.166(5) Uani 1 1 d . . .
C66 C 0.5604(13) -0.2435(13) 0.6393(14) 0.179(9) Uani 1 1 d . . .
H66A H 0.5763 -0.2936 0.6790 0.215 Uiso 1 1 calc R . .
H66B H 0.6098 -0.2419 0.5932 0.215 Uiso 1 1 calc R . .
C67 C 0.4375(10) -0.2626(10) 0.5999(10) 0.182(7) Uani 1 1 d . . .
H67A H 0.3916 -0.2663 0.6477 0.273 Uiso 1 1 calc R . .
H67B H 0.4281 -0.3253 0.5628 0.273 Uiso 1 1 calc R . .
H67C H 0.4228 -0.2068 0.5669 0.273 Uiso 1 1 calc R . .

loop_
_atom_site_aniso_label
_atom_site_aniso_U_11
_atom_site_aniso_U_22
_atom_site_aniso_U_33
_atom_site_aniso_U_23
_atom_site_aniso_U_13
_atom_site_aniso_U_12
S1 0.0479(12) 0.0474(14) 0.0537(13) -0.0066(10) -0.0097(10) 0.0098(11)
O1 0.044(3) 0.049(4) 0.054(3) -0.004(3) -0.010(3) 0.006(3)
O2 0.050(3) 0.075(4) 0.066(4) 0.017(3) -0.016(3) -0.005(3)
C1 0.054(6) 0.057(6) 0.043(5) 0.000(5) -0.004(4) 0.014(5)
C2 0.065(6) 0.081(7) 0.078(7) 0.025(6) -0.033(5) -0.009(6)
C3 0.067(7) 0.143(12) 0.117(9) 0.019(8) -0.020(7) 0.014(8)
Pd1 0.0436(4) 0.0426(4) 0.0482(4) -0.0028(3) -0.0062(3) 0.0092(3)
C11 0.036(4) 0.048(5) 0.049(5) 0.001(4) -0.002(4) -0.005(4)
C12 0.054(5) 0.058(6) 0.055(5) 0.000(4) -0.005(4) 0.015(5)
C13 0.050(5) 0.079(7) 0.056(6) 0.001(5) -0.011(4) 0.021(5)
C14 0.059(6) 0.085(8) 0.067(6) -0.009(5) 0.000(5) 0.033(6)
C15 0.072(6) 0.086(8) 0.066(6) -0.012(5) 0.011(5) 0.035(6)
C16 0.046(5) 0.052(6) 0.052(5) -0.001(4) 0.005(4) 0.011(4)
C17 0.074(6) 0.054(6) 0.051(5) -0.004(4) 0.008(5) 0.015(5)
N1 0.053(4) 0.050(4) 0.045(4) -0.005(3) 0.001(3) 0.009(4)
C18 0.048(5) 0.048(6) 0.042(5) -0.002(4) 0.002(4) 0.015(5)
C19 0.075(6) 0.053(6) 0.061(6) -0.007(5) -0.013(5) 0.005(5)
C20 0.082(7) 0.071(7) 0.066(6) 0.005(5) -0.016(5) 0.021(6)
C21 0.063(6) 0.095(9) 0.053(6) 0.017(6) -0.016(5) 0.014(6)
C22 0.061(6) 0.065(7) 0.054(5) 0.007(5) -0.007(5) -0.010(5)
C23 0.059(6) 0.056(6) 0.055(5) 0.001(5) 0.003(4) 0.006(5)
O3 0.060(4) 0.112(6) 0.072(4) -0.001(4) -0.004(3) 0.046(4)
C24 0.087(7) 0.183(13) 0.063(7) -0.019(7) -0.021(6) 0.069(9)
C25 0.107(9) 0.240(17) 0.083(8) -0.001(9) -0.028(7) 0.083(11)
O4 0.277(17) 0.240(16) 0.138(9) 0.129(11) 0.063(10) 0.146(14)
C26 0.051(8) 0.31(3) 0.24(2) -0.17(2) 0.027(11) -0.081(14)
C27 0.157(13) 0.30(2) 0.180(15) -0.071(14) -0.103(12) 0.116(16)
Pd2 0.0453(4) 0.0411(4) 0.0525(4) -0.0042(3) -0.0046(3) 0.0089(3)
C31 0.053(5) 0.047(5) 0.055(5) 0.000(4) 0.006(4) 0.017(5)
C32 0.058(5) 0.058(6) 0.052(5) -0.012(4) -0.009(4) 0.011(5)
C33 0.066(6) 0.065(7) 0.050(5) -0.009(5) -0.009(5) 0.003(5)
C34 0.095(7) 0.071(7) 0.062(6) -0.023(5) -0.011(6) 0.020(6)
C35 0.075(7) 0.054(6) 0.080(7) -0.010(5) 0.013(6) 0.018(5)
C36 0.066(6) 0.050(6) 0.054(5) -0.014(4) 0.001(5) -0.001(5)
C37 0.056(6) 0.046(6) 0.082(7) -0.003(5) 0.000(5) 0.015(5)
N2 0.047(4) 0.050(5) 0.069(5) 0.000(4) -0.001(4) 0.008(4)
C38 0.052(5) 0.027(5) 0.065(6) -0.004(4) -0.005(5) 0.010(4)
C39 0.063(6) 0.075(7) 0.069(6) 0.001(5) 0.007(5) 0.024(6)
C40 0.055(6) 0.101(9) 0.093(8) 0.000(7) -0.011(6) 0.026(6)
C41 0.082(7) 0.055(6) 0.064(6) 0.005(5) -0.019(6) 0.001(6)
C42 0.057(6) 0.055(6) 0.069(6) 0.003(5) 0.006(5) 0.007(5)
C43 0.043(5) 0.063(6) 0.075(7) 0.010(5) -0.002(5) -0.006(5)
O5 0.096(5) 0.084(5) 0.060(4) -0.018(4) -0.025(4) 0.010(4)
C44 0.123(9) 0.092(8) 0.068(7) -0.021(6) -0.026(7) -0.008(7)
C45 0.190(13) 0.141(12) 0.072(8) -0.037(8) -0.052(9) -0.001(11)
O6 0.081(5) 0.106(6) 0.071(5) 0.020(4) -0.018(4) 0.003(4)
C46 0.101(9) 0.118(10) 0.092(9) 0.039(8) -0.023(7) -0.036(8)
C47 0.160(12) 0.204(16) 0.119(10) 0.072(11) -0.073(10) -0.067(12)
Pd3 0.0461(4) 0.0524(4) 0.0440(4) -0.0003(3) -0.0062(3) 0.0139(3)
C51 0.049(5) 0.076(7) 0.032(4) 0.002(4) 0.002(4) 0.016(5)
C52 0.066(6) 0.090(7) 0.041(5) -0.008(5) -0.009(5) 0.027(6)
C53 0.046(6) 0.132(10) 0.042(5) -0.007(6) -0.005(4) 0.015(7)
C54 0.054(6) 0.137(11) 0.064(7) 0.033(7) -0.006(5) 0.024(8)
C55 0.062(6) 0.116(9) 0.064(6) 0.041(6) 0.007(5) 0.024(7)
C56 0.046(5) 0.091(8) 0.045(5) 0.019(5) -0.001(4) 0.021(6)
C57 0.058(6) 0.062(6) 0.055(5) 0.015(5) 0.001(5) 0.013(5)
N3 0.047(4) 0.065(5) 0.046(4) 0.009(4) -0.007(3) 0.013(4)
C58 0.052(5) 0.059(6) 0.045(5) 0.018(4) 0.004(4) 0.010(5)
C59 0.067(6) 0.058(7) 0.063(6) 0.016(5) -0.005(5) 0.014(6)
C60 0.087(8) 0.063(7) 0.083(7) 0.009(6) -0.004(6) -0.007(7)
C61 0.061(7) 0.122(11) 0.071(7) 0.022(7) -0.023(6) -0.029(8)
C62 0.059(7) 0.089(9) 0.074(7) 0.027(6) 0.000(5) 0.007(7)
C63 0.054(6) 0.073(7) 0.062(6) 0.012(5) 0.000(5) 0.016(6)
O7 0.082(5) 0.136(7) 0.082(5) -0.007(5) -0.030(4) -0.005(6)
C64 0.101(10) 0.181(16) 0.118(11) -0.056(12) -0.050(8) 0.014(12)
C65 0.146(13) 0.210(19) 0.213(17) -0.076(14) -0.071(13) -0.007(13)
O8 0.220(14) 0.121(9) 0.155(9) 0.010(8) 0.018(9) -0.006(10)
C66 0.140(15) 0.115(14) 0.31(3) 0.110(16) 0.061(16) 0.055(15)
C67 0.139(12) 0.106(11) 0.290(19) 0.031(12) -0.124(13) -0.020(10)

loop_
_atom_type_symbol
_atom_type_description
_atom_type_scat_dispersion_real
_atom_type_scat_dispersion_imag
_atom_type_scat_source
C C 0.0033 0.0016 'International Tables Vol C Tables 4.2.6.8 and 6.1.1.4'
H H 0.0000 0.0000 'International Tables Vol C Tables 4.2.6.8 and 6.1.1.4'
N N 0.0061 0.0033 'International Tables Vol C Tables 4.2.6.8 and 6.1.1.4'
O O 0.0106 0.0060 'International Tables Vol C Tables 4.2.6.8 and 6.1.1.4'
S S 0.1246 0.1234 'International Tables Vol C Tables 4.2.6.8 and 6.1.1.4'
Pd Pd -0.9988 1.0072 'International Tables Vol C Tables 4.2.6.8 and 6.1.1.4'

loop_
_geom_angle_atom_site_label_1
_geom_angle_atom_site_label_2
_geom_angle_atom_site_label_3
_geom_angle
_geom_angle_site_symmetry_1
_geom_angle_site_symmetry_3
_geom_angle_publ_flag
Pd2 S1 Pd1 89.49(7) . . ?
Pd2 S1 Pd3 100.57(8) . . ?
Pd1 S1 Pd3 86.67(7) . . ?
C1 O1 Pd1 112.0(5) . . ?
C1 O1 Pd2 109.5(5) . . ?
Pd1 O1 Pd2 91.79(17) . . ?
C1 O2 Pd3 131.8(6) . . ?
O2 C1 O1 124.3(7) . . ?
O2 C1 C2 118.2(9) . . ?
O1 C1 C2 117.5(8) . . ?
C3 C2 C1 115.7(8) . . ?
C11 Pd1 N1 81.2(3) . . ?
C11 Pd1 O1 175.9(3) . . ?
N1 Pd1 O1 96.5(2) . . ?
C11 Pd1 S1 96.9(2) . . ?
N1 Pd1 S1 176.54(19) . . ?
O1 Pd1 S1 85.23(13) . . ?
C11 Pd1 Pd3 99.8(2) . . ?
N1 Pd1 Pd3 130.51(18) . . ?
O1 Pd1 Pd3 79.12(15) . . ?
S1 Pd1 Pd3 46.79(6) . . ?
C11 Pd1 Pd2 138.9(2) . . ?
N1 Pd1 Pd2 137.78(17) . . ?
O1 Pd1 Pd2 44.38(13) . . ?
S1 Pd1 Pd2 44.85(5) . . ?
Pd3 Pd1 Pd2 67.00(3) . . ?
C12 C11 C16 118.9(7) . . ?
C12 C11 Pd1 127.9(6) . . ?
C16 C11 Pd1 113.1(5) . . ?
C11 C12 C13 118.6(7) . . ?
C14 C13 O3 116.4(7) . . ?
C14 C13 C12 121.6(7) . . ?
O3 C13 C12 122.0(7) . . ?
C15 C14 C13 120.7(8) . . ?
C14 C15 C16 119.7(8) . . ?
C15 C16 C11 120.4(7) . . ?
C15 C16 C17 124.4(7) . . ?
C11 C16 C17 115.1(7) . . ?
N1 C17 C16 117.9(7) . . ?
C17 N1 C18 121.6(6) . . ?
C17 N1 Pd1 112.4(5) . . ?
C18 N1 Pd1 125.8(5) . . ?
C19 C18 C23 119.2(7) . . ?
C19 C18 N1 118.2(8) . . ?
C23 C18 N1 122.5(7) . . ?
C18 C19 C20 121.8(8) . . ?
C19 C20 C21 117.7(9) . . ?
C22 C21 C20 122.3(8) . . ?
C22 C21 O4 107.7(10) . . ?
C20 C21 O4 130.0(10) . . ?
C21 C22 C23 118.4(9) . . ?
C22 C23 C18 120.5(8) . . ?
C13 O3 C24 119.1(6) . . ?
O3 C24 C25 110.0(8) . . ?
C26 O4 C21 96.8(19) . . ?
O4 C26 C27 93.0(17) . . ?
C31 Pd2 N2 81.2(3) . . ?
C31 Pd2 O1 176.6(3) . . ?
N2 Pd2 O1 97.9(2) . . ?
C31 Pd2 S1 95.2(2) . . ?
N2 Pd2 S1 175.3(2) . . ?
O1 Pd2 S1 85.48(13) . . ?
C31 Pd2 Pd1 137.9(2) . . ?
N2 Pd2 Pd1 138.64(19) . . ?
O1 Pd2 Pd1 43.83(12) . . ?
S1 Pd2 Pd1 45.67(5) . . ?
C32 C31 C36 116.3(7) . . ?
C32 C31 Pd2 130.8(6) . . ?
C36 C31 Pd2 112.9(5) . . ?
C31 C32 C33 121.6(8) . . ?
O5 C33 C34 123.8(8) . . ?
O5 C33 C32 115.3(8) . . ?
C34 C33 C32 120.9(8) . . ?
C35 C34 C33 118.2(8) . . ?
C34 C35 C36 121.8(8) . . ?
C31 C36 C35 121.2(8) . . ?
C31 C36 C37 115.4(7) . . ?
C35 C36 C37 123.3(8) . . ?
N2 C37 C36 118.4(7) . . ?
C37 N2 C38 121.8(7) . . ?
C37 N2 Pd2 111.3(6) . . ?
C38 N2 Pd2 126.8(5) . . ?
C43 C38 C39 117.6(8) . . ?
C43 C38 N2 118.8(7) . . ?
C39 C38 N2 123.6(8) . . ?
C40 C39 C38 121.5(8) . . ?
C39 C40 C41 120.3(8) . . ?
O6 C41 C40 116.2(9) . . ?
O6 C41 C42 123.9(9) . . ?
C40 C41 C42 119.9(8) . . ?
C43 C42 C41 118.5(8) . . ?
C38 C43 C42 122.0(8) . . ?
C33 O5 C44 118.4(7) . . ?
O5 C44 C45 106.1(8) . . ?
C41 O6 C46 118.8(8) . . ?
O6 C46 C47 109.0(9) . . ?
C51 Pd3 N3 81.6(3) . . ?
C51 Pd3 O2 172.7(3) . . ?
N3 Pd3 O2 91.4(2) . . ?
C51 Pd3 S1 90.0(3) . . ?
N3 Pd3 S1 167.28(17) . . ?
O2 Pd3 S1 97.34(17) . . ?
C51 Pd3 Pd1 115.8(2) . . ?
N3 Pd3 Pd1 129.81(16) . . ?
O2 Pd3 Pd1 70.36(15) . . ?
S1 Pd3 Pd1 46.53(5) . . ?
C52 C51 C56 117.5(7) . . ?
C52 C51 Pd3 130.0(7) . . ?
C56 C51 Pd3 112.5(6) . . ?
C51 C52 C53 119.7(10) . . ?
O7 C53 C54 115.9(9) . . ?
O7 C53 C52 122.0(11) . . ?
C54 C53 C52 121.9(10) . . ?
C55 C54 C53 119.0(9) . . ?
C54 C55 C56 120.3(10) . . ?
C55 C56 C51 121.3(9) . . ?
C55 C56 C57 123.3(10) . . ?
C51 C56 C57 115.3(7) . . ?
N3 C57 C56 118.4(8) . . ?
C57 N3 C58 119.1(7) . . ?
C57 N3 Pd3 110.9(6) . . ?
C58 N3 Pd3 129.6(5) . . ?
C63 C58 C59 119.3(9) . . ?
C63 C58 N3 117.2(8) . . ?
C59 C58 N3 123.5(7) . . ?
C60 C59 C58 119.3(8) . . ?
C59 C60 C61 120.9(10) . . ?
C62 C61 C60 119.3(10) . . ?
C62 C61 O8 110.0(11) . . ?
C60 C61 O8 130.6(12) . . ?
C63 C62 C61 120.4(10) . . ?
C62 C63 C58 120.8(9) . . ?
C53 O7 C64 121.2(10) . . ?
O7 C64 C65 106.4(12) . . ?
C66 O8 C61 104.8(17) . . ?
O8 C66 C67 96.6(15) . . ?

loop_
_geom_bond_atom_site_label_1
_geom_bond_atom_site_label_2
_geom_bond_distance
_geom_bond_site_symmetry_2
_geom_bond_publ_flag
S1 Pd2 2.254(2) . ?
S1 Pd1 2.286(2) . ?
S1 Pd3 2.296(2) . ?
O1 C1 1.280(9) . ?
O1 Pd1 2.215(5) . ?
O1 Pd2 2.237(5) . ?
O2 C1 1.253(9) . ?
O2 Pd3 2.195(5) . ?
C1 C2 1.510(10) . ?
C2 C3 1.458(12) . ?
Pd1 C11 1.977(7) . ?
Pd1 N1 2.095(6) . ?
Pd1 Pd3 3.1448(13) . ?
Pd1 Pd2 3.1963(12) . ?
C11 C12 1.387(9) . ?
C11 C16 1.418(10) . ?
C12 C13 1.400(9) . ?
C13 C14 1.365(10) . ?
C13 O3 1.369(8) . ?
C14 C15 1.354(10) . ?
C15 C16 1.389(10) . ?
C16 C17 1.436(10) . ?
C17 N1 1.296(8) . ?
N1 C18 1.447(9) . ?
C18 C19 1.354(10) . ?
C18 C23 1.379(10) . ?
C19 C20 1.371(10) . ?
C20 C21 1.377(13) . ?
C21 C22 1.360(12) . ?
C21 O4 1.575(17) . ?
C22 C23 1.379(10) . ?
O3 C24 1.403(9) . ?
C24 C25 1.516(11) . ?
O4 C26 0.99(3) . ?
C26 C27 1.816(18) . ?
Pd2 C31 1.970(8) . ?
Pd2 N2 2.097(6) . ?
C31 C32 1.384(9) . ?
C31 C36 1.401(10) . ?
C32 C33 1.401(10) . ?
C33 O5 1.354(9) . ?
C33 C34 1.390(11) . ?
C34 C35 1.341(11) . ?
C35 C36 1.408(11) . ?
C36 C37 1.431(10) . ?
C37 N2 1.294(9) . ?
N2 C38 1.432(9) . ?
C38 C43 1.379(10) . ?
C38 C39 1.385(10) . ?
C39 C40 1.369(11) . ?
C40 C41 1.370(12) . ?
C41 O6 1.362(9) . ?
C41 C42 1.396(11) . ?
C42 C43 1.385(10) . ?
O5 C44 1.432(10) . ?
C44 C45 1.483(12) . ?
O6 C46 1.387(11) . ?
C46 C47 1.489(12) . ?
Pd3 C51 1.958(7) . ?
Pd3 N3 2.104(7) . ?
C51 C52 1.393(11) . ?
C51 C56 1.417(12) . ?
C52 C53 1.416(11) . ?
C53 O7 1.369(11) . ?
C53 C54 1.378(14) . ?
C54 C55 1.372(13) . ?
C55 C56 1.408(10) . ?
C56 C57 1.432(11) . ?
C57 N3 1.289(9) . ?
N3 C58 1.427(10) . ?
C58 C63 1.378(10) . ?
C58 C59 1.396(11) . ?
C59 C60 1.360(11) . ?
C60 C61 1.387(13) . ?
C61 C62 1.368(14) . ?
C61 O8 1.523(15) . ?
C62 C63 1.358(12) . ?
O7 C64 1.370(15) . ?
C64 C65 1.501(14) . ?
O8 C66 1.160(16) . ?
C66 C67 1.687(19) . ?
